data_1568248
loop_
_publ_author_name
'Han, Xiao'
'Cheng, Puxin'
'Shi, Rongchao'
'Zheng, Yongshen'
'Qi, Siming'
'Xu, Jialiang'
'Bu, Xian-He'

_publ_section_title
;
 Linear optical afterglow and nonlinear optical harmonic generation from
 chiral tin(IV) halides: the role of lattice distortions.
;
_journal_issue 3
_journal_name_full 'Materials horizons'
_journal_page_first 1005
_journal_page_last 1011
_journal_paper_doi 10.1039/d2mh01429g
_journal_volume 10
_journal_year 2023
_chemical_absolute_configuration S
_chemical_formula_moiety 'Cl6 Sn, 2(C8 H11 F N)'
_chemical_formula_sum 'C16 H22 Cl6 F2 N2 Sn'
_chemical_formula_weight 611.74
_chemical_name_systematic 'S-F MBA-Sn-Cl'
_space_group_crystal_system monoclinic
_space_group_IT_number 4
_space_group_name_Hall 'P 2yb'
_space_group_name_H-M_alt 'P 1 21 1'
_atom_sites_solution_hydrogens geom
_atom_sites_solution_primary dual
_audit_creation_date 2021-11-09
_audit_creation_method
;
Olex2 1.2
(compiled 2018.05.29 svn.r3508 for OlexSys, GUI svn.r5506)
;
_audit_update_record
;
2022-09-16 deposited with the CCDC.	2023-01-05 downloaded from the CCDC.
;
_cell_angle_alpha 90
_cell_angle_beta 110.521(11)
_cell_angle_gamma 90
_cell_formula_units_Z 2
_cell_length_a 12.2157(11)
_cell_length_b 7.1438(5)
_cell_length_c 13.9697(15)
_cell_measurement_reflns_used 11185
_cell_measurement_temperature 100.00(10)
_cell_measurement_theta_max 30.2130
_cell_measurement_theta_min 3.7700
_cell_volume 1141.7(2)
_computing_cell_refinement 'CrysAlisPro 1.171.40.84a (Rigaku OD, 2020)'
_computing_data_collection 'CrysAlisPro 1.171.40.84a (Rigaku OD, 2020)'
_computing_data_reduction 'CrysAlisPro 1.171.40.84a (Rigaku OD, 2020)'
_computing_molecular_graphics 'Olex2 (Dolomanov et al., 2009)'
_computing_publication_material 'Olex2 (Dolomanov et al., 2009)'
_computing_structure_refinement 'ShelXL (Sheldrick, 2015)'
_computing_structure_solution 'ShelXT (Sheldrick, 2015)'
_diffrn_ambient_environment N~2~
_diffrn_ambient_temperature 100.00(10)
_diffrn_detector 'Hybrid Pixel Array Detector'
_diffrn_detector_area_resol_mean 10.0000
_diffrn_measured_fraction_theta_full 0.996
_diffrn_measured_fraction_theta_max 0.874
_diffrn_measurement_details
;
List of Runs (angles in degrees, time in seconds):

  # Type    Start    End  Width  t~exp~   \w     \q     \k     \f   Frames
#--------------------------------------------------------------------------
  1  \w     48.00  73.00   0.50    1.55    --    0.90  57.00-150.00   50
  2  \w     49.00  90.00   0.50    1.55    --    0.90  19.00   0.00   82
  3  \w    -35.00  25.00   0.50    1.55    --    0.90  19.00   0.00  120
  4  \w    -34.00  47.00   0.50    1.55    --   -1.10  77.00   0.00  162
  5  \w    -20.00  35.00   0.50    1.55    --   -1.10 -82.00-180.00  110
  6  \w    -31.00  14.00   0.50    1.55    --   -1.10 -80.00  63.00   90
  7  \w    -48.00  30.00   0.50    1.55    --   -1.10 -77.00-120.00  156
  8  \w      2.00  39.00   0.50    1.55    --   -1.10  80.00-173.00   74
;
_diffrn_measurement_device 'four-circle diffractometer'
_diffrn_measurement_device_type 'XtaLAB AFC12 (RINC): Kappa single'
_diffrn_measurement_method '\w scans'
_diffrn_orient_matrix_type 'CrysAlisPro convention (1999,Acta A55,543-557)'
_diffrn_orient_matrix_UB_11 0.0176109000
_diffrn_orient_matrix_UB_12 0.0489045000
_diffrn_orient_matrix_UB_13 0.0471809000
_diffrn_orient_matrix_UB_21 0.0423944000
_diffrn_orient_matrix_UB_22 -0.0700943000
_diffrn_orient_matrix_UB_23 0.0224316000
_diffrn_orient_matrix_UB_31 0.0416586000
_diffrn_orient_matrix_UB_32 0.0505630000
_diffrn_orient_matrix_UB_33 -0.0145014000
_diffrn_radiation_monochromator mirror
_diffrn_radiation_probe x-ray
_diffrn_radiation_type MoK\a
_diffrn_radiation_wavelength 0.71073
_diffrn_reflns_av_R_equivalents 0.0306
_diffrn_reflns_av_unetI/netI 0.0320
_diffrn_reflns_Laue_measured_fraction_full 0.996
_diffrn_reflns_Laue_measured_fraction_max 0.874
_diffrn_reflns_limit_h_max 16
_diffrn_reflns_limit_h_min -16
_diffrn_reflns_limit_k_max 9
_diffrn_reflns_limit_k_min -9
_diffrn_reflns_limit_l_max 19
_diffrn_reflns_limit_l_min -19
_diffrn_reflns_number 17763
_diffrn_reflns_point_group_measured_fraction_full 0.997
_diffrn_reflns_point_group_measured_fraction_max 0.837
_diffrn_reflns_theta_full 25.242
_diffrn_reflns_theta_max 30.162
_diffrn_reflns_theta_min 3.433
_diffrn_source 'Rotating-anode X-ray tube (dual wavelength)'
_diffrn_source_type 'Rigaku (Mo) X-ray DW Source'
_exptl_absorpt_coefficient_mu 1.842
_exptl_absorpt_correction_T_max 1.00000
_exptl_absorpt_correction_T_min 0.78729
_exptl_absorpt_correction_type multi-scan
_exptl_absorpt_process_details
;
CrysAlisPro 1.171.40.84a (Rigaku Oxford Diffraction, 2020)
Empirical absorption correction using spherical harmonics,
implemented in SCALE3 ABSPACK scaling algorithm.
;
_exptl_crystal_colour 'metallic dark colourless'
_exptl_crystal_colour_lustre metallic
_exptl_crystal_colour_modifier dark
_exptl_crystal_colour_primary colourless
_exptl_crystal_density_diffrn 1.779
_exptl_crystal_description plate
_exptl_crystal_F_000 604
_exptl_crystal_size_max 0.5
_exptl_crystal_size_mid 0.4
_exptl_crystal_size_min 0.3
_refine_diff_density_max 0.652
_refine_diff_density_min -0.707
_refine_diff_density_rms 0.072
_refine_ls_abs_structure_details
;
 Flack x determined using 2310 quotients [(I+)-(I-)]/[(I+)+(I-)]
 (Parsons and Flack (2004), Acta Cryst. A60, s61).
;
_refine_ls_abs_structure_Flack -0.019(11)
_refine_ls_extinction_method none
_refine_ls_goodness_of_fit_ref 1.072
_refine_ls_hydrogen_treatment constr
_refine_ls_matrix_type full
_refine_ls_number_parameters 248
_refine_ls_number_reflns 5641
_refine_ls_number_restraints 1
_refine_ls_restrained_S_all 1.072
_refine_ls_R_factor_all 0.0222
_refine_ls_R_factor_gt 0.0209
_refine_ls_shift/su_max 0.001
_refine_ls_shift/su_mean 0.000
_refine_ls_structure_factor_coef Fsqd
_refine_ls_weighting_details 'w=1/[\s^2^(Fo^2^)+(0.0217P)^2^] where P=(Fo^2^+2Fc^2^)/3'
_refine_ls_weighting_scheme calc
_refine_ls_wR_factor_gt 0.0481
_refine_ls_wR_factor_ref 0.0486
_reflns_Friedel_coverage 0.783
_reflns_Friedel_fraction_full 0.998
_reflns_Friedel_fraction_max 0.795
_reflns_number_gt 5415
_reflns_number_total 5641
_reflns_threshold_expression 'I > 2\s(I)'
_cod_data_source_file d2mh01429g2.cif
_cod_data_source_block 20210729-2
_cod_depositor_comments 'Adding full bibliography for 1568244--1568249.cif.'
_cod_original_cell_volume 1141.73(19)
_cod_database_code 1568248
_shelxl_version_number 2013-4
_shelx_space_group_comment
;
The symmetry employed for this shelxl refinement is uniquely defined
by the following loop, which should always be used as a source of
symmetry information in preference to the above space-group names.
They are only intended as comments.
;
_shelx_estimated_absorpt_t_max 0.608
_shelx_estimated_absorpt_t_min 0.459
_reflns_odcompleteness_completeness 99.53
_reflns_odcompleteness_iscentric 1
_reflns_odcompleteness_theta 26.32
_olex2_refinement_description
;
1. Fixed Uiso
 At 1.2 times of:
  All C(H) groups, All C(H,H,H) groups
 At 1.5 times of:
  All N(H,H,H) groups
2.a Ternary CH refined with riding coordinates:
 C10(H10), C7(H7)
2.b Aromatic/amide H refined with riding coordinates:
 C16(H16), C6(H6), C15(H15), C3(H3), C4(H4), C1(H1), C12(H12), C13(H13)
2.c Idealised Me refined as rotating group:
 N2(H2A,H2B,H2C), N1(H1A,H1B,H1C), C8(H8A,H8B,H8C), C9(H9A,H9B,H9C)
;
_olex2_submission_special_instructions 'No special instructions were received'
_oxdiff_exptl_absorpt_empirical_details
;
Empirical correction (ABSPACK) includes:
- Absorption correction using spherical harmonics
- Frame scaling
;
_oxdiff_exptl_absorpt_empirical_full_max 1.638
_oxdiff_exptl_absorpt_empirical_full_min 0.670

loop_
_space_group_symop_operation_xyz
'x, y, z'
'-x, y+1/2, -z'

loop_
_atom_site_label
_atom_site_type_symbol
_atom_site_fract_x
_atom_site_fract_y
_atom_site_fract_z
_atom_site_U_iso_or_equiv
_atom_site_adp_type
_atom_site_occupancy
_atom_site_site_symmetry_order
_atom_site_calc_flag
_atom_site_refinement_flags_posn
_atom_site_refinement_flags_adp
_atom_site_refinement_flags_occupancy
_atom_site_disorder_assembly
_atom_site_disorder_group
Sn1 Sn 0.73617(2) 0.77725(4) 0.49905(2) 0.01258(5) Uani 1 1 d . . . . .
Cl5 Cl 0.65042(8) 0.55050(12) 0.57826(8) 0.01712(18) Uani 1 1 d . . . . .
Cl6 Cl 0.55773(6) 0.79210(15) 0.35216(5) 0.01608(15) Uani 1 1 d . . . . .
Cl2 Cl 0.83027(7) 0.99479(11) 0.41860(7) 0.01679(17) Uani 1 1 d . . . . .
Cl1 Cl 0.67116(8) 1.03591(11) 0.57561(8) 0.01819(19) Uani 1 1 d . . . . .
Cl4 Cl 0.80519(7) 0.51372(11) 0.42237(8) 0.01753(18) Uani 1 1 d . . . . .
Cl3 Cl 0.91950(6) 0.76671(16) 0.64281(6) 0.02003(15) Uani 1 1 d . . . . .
N2 N 0.9737(2) 0.2272(4) 0.6255(2) 0.0188(6) Uani 1 1 d . . . . .
H2A H 0.9548 0.1069 0.6259 0.028 Uiso 1 1 calc GR . . . .
H2B H 1.0332 0.2381 0.6031 0.028 Uiso 1 1 calc GR . . . .
H2C H 0.9125 0.2904 0.5843 0.028 Uiso 1 1 calc GR . . . .
N1 N 0.5408(2) 0.3087(4) 0.3567(2) 0.0193(6) Uani 1 1 d . . . . .
H1A H 0.5165 0.1937 0.3636 0.029 Uiso 1 1 calc GR . . . .
H1B H 0.5005 0.3917 0.3786 0.029 Uiso 1 1 calc GR . . . .
H1C H 0.6165 0.3192 0.3936 0.029 Uiso 1 1 calc GR . . . .
F2 F 1.4238(2) -0.0168(4) 0.9926(2) 0.0499(7) Uani 1 1 d . . . . .
C8 C 0.5869(3) 0.1998(5) 0.2074(3) 0.0201(7) Uani 1 1 d . . . . .
H8A H 0.5731 0.2206 0.1362 0.024 Uiso 1 1 calc GR . . . .
H8B H 0.5597 0.0773 0.2164 0.024 Uiso 1 1 calc GR . . . .
H8C H 0.6691 0.2092 0.2456 0.024 Uiso 1 1 calc GR . . . .
F1 F 0.0411(2) 0.3885(5) 0.0218(2) 0.0554(8) Uani 1 1 d . . . . .
C16 C 1.2222(3) 0.3184(5) 0.8338(3) 0.0236(8) Uani 1 1 d . . . . .
H16 H 1.2217 0.4413 0.8118 0.028 Uiso 1 1 calc R . . . .
C6 C 0.3429(3) 0.5231(5) 0.1407(3) 0.0266(8) Uani 1 1 d . . . . .
H6 H 0.3894 0.6291 0.1485 0.032 Uiso 1 1 calc R . . . .
C15 C 1.3255(3) 0.2415(6) 0.8987(3) 0.0305(10) Uani 1 1 d . . . . .
H15 H 1.3943 0.3109 0.9213 0.037 Uiso 1 1 calc R . . . .
C9 C 0.9057(3) 0.2822(8) 0.7683(3) 0.0316(7) Uani 1 1 d . . . . .
H9A H 0.8406 0.3536 0.7251 0.038 Uiso 1 1 calc GR . . . .
H9B H 0.9272 0.3261 0.8375 0.038 Uiso 1 1 calc GR . . . .
H9C H 0.8844 0.1524 0.7654 0.038 Uiso 1 1 calc GR . . . .
C14 C 1.3230(3) 0.0610(6) 0.9283(3) 0.0286(8) Uani 1 1 d . . . . .
C10 C 1.0085(3) 0.3050(5) 0.7322(2) 0.0203(7) Uani 1 1 d . . . . .
H10 H 1.0232 0.4392 0.7288 0.024 Uiso 1 1 calc R . . . .
C2 C 0.1581(3) 0.3776(7) 0.0751(3) 0.0368(10) Uani 1 1 d . . . . .
C3 C 0.2030(3) 0.2088(6) 0.1171(3) 0.0337(9) Uani 1 1 d . . . . .
H3 H 0.1550 0.1045 0.1088 0.040 Uiso 1 1 calc R . . . .
C4 C 0.3220(3) 0.1972(5) 0.1722(3) 0.0260(7) Uani 1 1 d . . . . .
H4 H 0.3545 0.0835 0.2006 0.031 Uiso 1 1 calc R . . . .
C11 C 1.1192(3) 0.2156(4) 0.8009(3) 0.0166(6) Uani 1 1 d . . . . .
C1 C 0.2245(4) 0.5340(6) 0.0848(3) 0.0348(9) Uani 1 1 d . . . . .
H1 H 0.1912 0.6460 0.0544 0.042 Uiso 1 1 calc R . . . .
C5 C 0.3933(3) 0.3549(5) 0.1853(3) 0.0190(6) Uani 1 1 d . . . . .
C12 C 1.1209(3) 0.0329(4) 0.8345(3) 0.0218(7) Uani 1 1 d . . . . .
H12 H 1.0524 -0.0370 0.8142 0.026 Uiso 1 1 calc R . . . .
C13 C 1.2240(3) -0.0457(5) 0.8980(3) 0.0296(8) Uani 1 1 d . . . . .
H13 H 1.2259 -0.1691 0.9197 0.035 Uiso 1 1 calc R . . . .
C7 C 0.5219(3) 0.3454(4) 0.2453(2) 0.0166(6) Uani 1 1 d . . . . .
H7 H 0.5557 0.4680 0.2407 0.020 Uiso 1 1 calc R . . . .

loop_
_atom_site_aniso_label
_atom_site_aniso_U_11
_atom_site_aniso_U_22
_atom_site_aniso_U_33
_atom_site_aniso_U_23
_atom_site_aniso_U_13
_atom_site_aniso_U_12
Sn1 0.01246(9) 0.00902(8) 0.01572(9) 0.00011(8) 0.00425(6) -0.00001(11)
Cl5 0.0193(4) 0.0140(4) 0.0184(4) 0.0018(3) 0.0070(3) -0.0031(3)
Cl6 0.0146(3) 0.0138(4) 0.0173(3) -0.0007(4) 0.0024(2) 0.0002(3)
Cl2 0.0191(4) 0.0132(4) 0.0193(4) 0.0005(3) 0.0082(3) -0.0024(3)
Cl1 0.0207(4) 0.0136(4) 0.0208(5) -0.0035(3) 0.0079(3) 0.0021(3)
Cl4 0.0168(4) 0.0117(4) 0.0256(5) -0.0027(3) 0.0093(3) 0.0013(3)
Cl3 0.0163(3) 0.0144(4) 0.0227(4) 0.0031(4) -0.0015(2) -0.0003(4)
N2 0.0168(12) 0.0217(16) 0.0160(14) 0.0024(10) 0.0032(10) -0.0015(9)
N1 0.0197(12) 0.0213(17) 0.0163(13) -0.0018(11) 0.0056(10) -0.0029(10)
F2 0.0315(12) 0.0603(16) 0.0367(15) -0.0179(13) -0.0145(11) 0.0273(12)
C8 0.0239(16) 0.0197(15) 0.0184(17) 0.0016(13) 0.0095(14) 0.0020(12)
F1 0.0199(12) 0.109(3) 0.0306(14) -0.0096(15) -0.0002(11) 0.0137(13)
C16 0.0257(16) 0.023(2) 0.0211(17) 0.0013(13) 0.0068(13) -0.0070(12)
C6 0.0326(19) 0.025(2) 0.0207(19) 0.0003(14) 0.0070(15) 0.0093(14)
C15 0.0177(14) 0.048(3) 0.0235(18) -0.0116(17) 0.0042(13) -0.0071(15)
C9 0.0204(14) 0.051(2) 0.0220(16) -0.005(2) 0.0051(12) 0.013(2)
C14 0.0193(16) 0.039(2) 0.0200(19) -0.0073(16) -0.0020(14) 0.0129(15)
C10 0.0227(14) 0.0149(17) 0.0184(15) -0.0013(12) 0.0008(12) 0.0028(12)
C2 0.0201(18) 0.070(3) 0.019(2) -0.007(2) 0.0056(15) 0.0092(19)
C3 0.0241(18) 0.055(3) 0.022(2) -0.0061(17) 0.0075(16) -0.0123(16)
C4 0.0281(18) 0.0308(18) 0.0187(18) -0.0011(14) 0.0076(15) -0.0050(14)
C11 0.0175(14) 0.0169(14) 0.0140(16) -0.0007(11) 0.0038(12) 0.0004(11)
C1 0.037(2) 0.043(2) 0.021(2) 0.0017(16) 0.0058(17) 0.0180(18)
C5 0.0193(15) 0.0249(16) 0.0118(16) -0.0020(12) 0.0041(13) 0.0032(12)
C12 0.0207(15) 0.0181(17) 0.0219(19) -0.0007(13) 0.0016(14) -0.0010(12)
C13 0.038(2) 0.0205(17) 0.0214(19) -0.0033(14) -0.0009(16) 0.0082(14)
C7 0.0211(15) 0.0153(13) 0.0136(16) 0.0014(11) 0.0063(13) -0.0013(11)

loop_
_atom_type_symbol
_atom_type_description
_atom_type_scat_dispersion_real
_atom_type_scat_dispersion_imag
_atom_type_scat_source
C C 0.0033 0.0016 'International Tables Vol C Tables 4.2.6.8 and 6.1.1.4'
H H 0.0000 0.0000 'International Tables Vol C Tables 4.2.6.8 and 6.1.1.4'
Cl Cl 0.1484 0.1585 'International Tables Vol C Tables 4.2.6.8 and 6.1.1.4'
F F 0.0171 0.0103 'International Tables Vol C Tables 4.2.6.8 and 6.1.1.4'
N N 0.0061 0.0033 'International Tables Vol C Tables 4.2.6.8 and 6.1.1.4'
Sn Sn -0.6537 1.4246 'International Tables Vol C Tables 4.2.6.8 and 6.1.1.4'

loop_
_geom_angle_atom_site_label_1
_geom_angle_atom_site_label_2
_geom_angle_atom_site_label_3
_geom_angle
_geom_angle_site_symmetry_1
_geom_angle_site_symmetry_3
_geom_angle_publ_flag
Cl5 Sn1 Cl6 90.66(3) . . ?
Cl5 Sn1 Cl2 177.06(3) . . ?
Cl5 Sn1 Cl1 92.75(3) . . ?
Cl5 Sn1 Cl4 87.47(3) . . ?
Cl5 Sn1 Cl3 91.31(3) . . ?
Cl6 Sn1 Cl2 90.65(3) . . ?
Cl6 Sn1 Cl4 90.50(3) . . ?
Cl6 Sn1 Cl3 177.87(3) . . ?
Cl2 Sn1 Cl4 89.89(3) . . ?
Cl1 Sn1 Cl6 90.21(3) . . ?
Cl1 Sn1 Cl2 89.87(3) . . ?
Cl1 Sn1 Cl4 179.26(4) . . ?
Cl1 Sn1 Cl3 90.49(4) . . ?
Cl3 Sn1 Cl2 87.35(3) . . ?
Cl3 Sn1 Cl4 88.79(3) . . ?
H2A N2 H2B 109.5 . . ?
H2A N2 H2C 109.5 . . ?
H2B N2 H2C 109.5 . . ?
C10 N2 H2A 109.5 . . ?
C10 N2 H2B 109.5 . . ?
C10 N2 H2C 109.5 . . ?
H1A N1 H1B 109.5 . . ?
H1A N1 H1C 109.5 . . ?
H1B N1 H1C 109.5 . . ?
C7 N1 H1A 109.5 . . ?
C7 N1 H1B 109.5 . . ?
C7 N1 H1C 109.5 . . ?
H8A C8 H8B 109.5 . . ?
H8A C8 H8C 109.5 . . ?
H8B C8 H8C 109.5 . . ?
C7 C8 H8A 109.5 . . ?
C7 C8 H8B 109.5 . . ?
C7 C8 H8C 109.5 . . ?
C15 C16 H16 119.3 . . ?
C15 C16 C11 121.3(3) . . ?
C11 C16 H16 119.3 . . ?
C1 C6 H6 119.6 . . ?
C1 C6 C5 120.8(4) . . ?
C5 C6 H6 119.6 . . ?
C16 C15 H15 121.2 . . ?
C14 C15 C16 117.6(3) . . ?
C14 C15 H15 121.2 . . ?
H9A C9 H9B 109.5 . . ?
H9A C9 H9C 109.5 . . ?
H9B C9 H9C 109.5 . . ?
C10 C9 H9A 109.5 . . ?
C10 C9 H9B 109.5 . . ?
C10 C9 H9C 109.5 . . ?
F2 C14 C13 118.3(4) . . ?
C15 C14 F2 118.4(4) . . ?
C15 C14 C13 123.2(3) . . ?
N2 C10 C9 108.1(3) . . ?
N2 C10 H10 107.9 . . ?
C9 C10 H10 107.9 . . ?
C11 C10 N2 110.8(3) . . ?
C11 C10 C9 114.0(3) . . ?
C11 C10 H10 107.9 . . ?
F1 C2 C3 118.0(4) . . ?
C1 C2 F1 118.9(4) . . ?
C1 C2 C3 123.1(4) . . ?
C2 C3 H3 120.8 . . ?
C2 C3 C4 118.3(4) . . ?
C4 C3 H3 120.8 . . ?
C3 C4 H4 119.7 . . ?
C3 C4 C5 120.5(4) . . ?
C5 C4 H4 119.7 . . ?
C16 C11 C10 119.8(3) . . ?
C12 C11 C16 118.8(3) . . ?
C12 C11 C10 121.4(3) . . ?
C6 C1 H1 120.7 . . ?
C2 C1 C6 118.6(4) . . ?
C2 C1 H1 120.7 . . ?
C6 C5 C4 118.7(3) . . ?
C6 C5 C7 120.0(3) . . ?
C4 C5 C7 121.3(3) . . ?
C11 C12 H12 119.9 . . ?
C13 C12 C11 120.2(3) . . ?
C13 C12 H12 119.9 . . ?
C14 C13 C12 118.8(4) . . ?
C14 C13 H13 120.6 . . ?
C12 C13 H13 120.6 . . ?
N1 C7 H7 107.8 . . ?
C8 C7 N1 109.3(3) . . ?
C8 C7 H7 107.8 . . ?
C5 C7 N1 109.5(2) . . ?
C5 C7 C8 114.3(3) . . ?
C5 C7 H7 107.8 . . ?

loop_
_geom_bond_atom_site_label_1
_geom_bond_atom_site_label_2
_geom_bond_distance
_geom_bond_site_symmetry_2
_geom_bond_publ_flag
Sn1 Cl5 2.3997(9) . ?
Sn1 Cl6 2.4162(8) . ?
Sn1 Cl2 2.4301(8) . ?
Sn1 Cl1 2.4051(9) . ?
Sn1 Cl4 2.4568(8) . ?
Sn1 Cl3 2.4291(8) . ?
N2 H2A 0.8900 . ?
N2 H2B 0.8900 . ?
N2 H2C 0.8900 . ?
N2 C10 1.505(4) . ?
N1 H1A 0.8900 . ?
N1 H1B 0.8900 . ?
N1 H1C 0.8900 . ?
N1 C7 1.515(4) . ?
F2 C14 1.362(4) . ?
C8 H8A 0.9600 . ?
C8 H8B 0.9600 . ?
C8 H8C 0.9600 . ?
C8 C7 1.512(4) . ?
F1 C2 1.363(4) . ?
C16 H16 0.9300 . ?
C16 C15 1.384(5) . ?
C16 C11 1.388(4) . ?
C6 H6 0.9300 . ?
C6 C1 1.383(5) . ?
C6 C5 1.394(5) . ?
C15 H15 0.9300 . ?
C15 C14 1.358(6) . ?
C9 H9A 0.9600 . ?
C9 H9B 0.9600 . ?
C9 H9C 0.9600 . ?
C9 C10 1.517(4) . ?
C14 C13 1.366(5) . ?
C10 H10 0.9800 . ?
C10 C11 1.500(4) . ?
C2 C3 1.369(6) . ?
C2 C1 1.360(6) . ?
C3 H3 0.9300 . ?
C3 C4 1.389(5) . ?
C4 H4 0.9300 . ?
C4 C5 1.396(5) . ?
C11 C12 1.385(5) . ?
C1 H1 0.9300 . ?
C5 C7 1.500(4) . ?
C12 H12 0.9300 . ?
C12 C13 1.380(5) . ?
C13 H13 0.9300 . ?
C7 H7 0.9800 . ?
